data_4343540
loop_
_publ_author_name
'Vologzhanina, Anna V.'
'Belov, Alexander S.'
'Novikov, Valentin V.'
'Dolganov, Alexander V.'
'Romanenko, Galina V.'
'Ovcharenko, Victor I.'
'Korlyukov, Alexander A.'
'Buzin, Mikhail I.'
'Voloshin, Yan Z.'

_publ_section_title
;
 Synthesis and Temperature-Induced Structural Phase and Spin Transitions
 in Hexadecylboron-Capped Cobalt(II) Hexachloroclathrochelate and Its
 Diamagnetic Iron(II)-Encapsulating Analogue.
;
_journal_issue 12
_journal_name_full 'Inorganic chemistry'
_journal_page_first 5827
_journal_page_last 5838
_journal_paper_doi 10.1021/acs.inorgchem.5b00546
_journal_volume 54
_journal_year 2015
_chemical_formula_moiety 'C38 H66 B2 Cl6 Fe N6 O6'
_chemical_formula_sum 'C38 H66 B2 Cl6 Fe N6 O6'
_chemical_formula_weight 993.14
_chemical_name_systematic
;
 ? 
;
_space_group_IT_number 15
_symmetry_cell_setting monoclinic
_symmetry_space_group_name_Hall '-C 2yc'
_symmetry_space_group_name_H-M 'C 1 2/c 1'
_atom_sites_solution_hydrogens geom
_atom_sites_solution_primary direct
_atom_sites_solution_secondary difmap
_audit_creation_method SHELXL-97
_cell_angle_alpha 90.00
_cell_angle_beta 102.436(3)
_cell_angle_gamma 90.00
_cell_formula_units_Z 4
_cell_length_a 44.755(2)
_cell_length_b 7.9093(4)
_cell_length_c 13.9055(7)
_cell_measurement_reflns_used 3451
_cell_measurement_temperature 178(2)
_cell_measurement_theta_max 24.59
_cell_measurement_theta_min 2.80
_cell_volume 4806.8(4)
_computing_cell_refinement 'APEX2 (Bruker, 2005)'
_computing_data_collection 'APEX2 (Bruker, 2005)'
_computing_data_reduction 'APEX2 (Bruker, 2005)'
_computing_molecular_graphics 'SHELXTL ver. 5.1 (Sheldrick, 2008)'
_computing_publication_material 'SHELXTL ver. 5.1 (Sheldrick, 2008)'
_computing_structure_refinement 'SHELXTL ver. 5.1 (Sheldrick, 2008)'
_computing_structure_solution 'SHELXTL ver. 5.1 (Sheldrick, 2008)'
_diffrn_ambient_temperature 178(2)
_diffrn_measured_fraction_theta_full 0.996
_diffrn_measured_fraction_theta_max 0.996
_diffrn_measurement_device_type 'Bruker APEX-II CCD'
_diffrn_measurement_method '\w scans'
_diffrn_radiation_monochromator graphite
_diffrn_radiation_source 'fine-focus sealed tube'
_diffrn_radiation_type MoK\a
_diffrn_radiation_wavelength 0.71073
_diffrn_reflns_av_R_equivalents 0.0935
_diffrn_reflns_av_sigmaI/netI 0.1022
_diffrn_reflns_limit_h_max 54
_diffrn_reflns_limit_h_min -46
_diffrn_reflns_limit_k_max 9
_diffrn_reflns_limit_k_min -8
_diffrn_reflns_limit_l_max 17
_diffrn_reflns_limit_l_min -17
_diffrn_reflns_number 18696
_diffrn_reflns_theta_full 26.00
_diffrn_reflns_theta_max 26.00
_diffrn_reflns_theta_min 1.86
_diffrn_standards_number 0
_exptl_absorpt_coefficient_mu 0.696
_exptl_absorpt_correction_T_max 0.3743
_exptl_absorpt_correction_T_min 0.2341
_exptl_absorpt_correction_type multi-scan
_exptl_absorpt_process_details 'SADABS (Sheldrick, 1998)'
_exptl_crystal_colour red
_exptl_crystal_density_diffrn 1.372
_exptl_crystal_density_method 'not measured'
_exptl_crystal_description plate
_exptl_crystal_F_000 2088
_exptl_crystal_size_max 0.28
_exptl_crystal_size_mid 0.06
_exptl_crystal_size_min 0.02
_refine_diff_density_max 0.340
_refine_diff_density_min -0.591
_refine_diff_density_rms 0.073
_refine_ls_extinction_method none
_refine_ls_goodness_of_fit_ref 0.973
_refine_ls_hydrogen_treatment constr
_refine_ls_matrix_type full
_refine_ls_number_parameters 268
_refine_ls_number_reflns 4703
_refine_ls_number_restraints 0
_refine_ls_restrained_S_all 0.973
_refine_ls_R_factor_all 0.0936
_refine_ls_R_factor_gt 0.0448
_refine_ls_shift/su_max 0.001
_refine_ls_shift/su_mean 0.000
_refine_ls_structure_factor_coef Fsqd
_refine_ls_weighting_details 'calc w=1/[\s^2^(Fo^2^)+(0.0010P)^2^+0.0000P] where P=(Fo^2^+2Fc^2^)/3'
_refine_ls_weighting_scheme calc
_refine_ls_wR_factor_gt 0.0643
_refine_ls_wR_factor_ref 0.0717
_reflns_number_gt 2610
_reflns_number_total 4703
_reflns_threshold_expression I>2\s(I)
_cod_data_source_file ic5b00546_si_002.cif
_cod_data_source_block al14_178
_cod_depositor_comments
;
The following automatic conversions were performed:

'_symmetry_cell_setting' value 'Monoclinic' changed to 'monoclinic'
according to
/usr/data/users/saulius/crontab/automatic-downloads/current/ACS/lib/dictionaries/cif_core.dic
dictionary named 'cif_core.dic' version 2.4.2 from 2011-04-26.

Automatic conversion script
Id: cif_fix_values 3271 2015-04-21 07:52:19Z andrius 
;
_cod_original_cell_volume 4806.7(4)
_cod_original_sg_symbol_H-M 'C 2/c'
_cod_database_code 4343540

loop_
_symmetry_equiv_pos_as_xyz
'x, y, z'
'-x, y, -z+1/2'
'x+1/2, y+1/2, z'
'-x+1/2, y+1/2, -z+1/2'
'-x, -y, -z'
'x, -y, z-1/2'
'-x+1/2, -y+1/2, -z'
'x+1/2, -y+1/2, z-1/2'

loop_
_atom_site_label
_atom_site_type_symbol
_atom_site_fract_x
_atom_site_fract_y
_atom_site_fract_z
_atom_site_U_iso_or_equiv
_atom_site_adp_type
_atom_site_occupancy
_atom_site_symmetry_multiplicity
_atom_site_calc_flag
_atom_site_refinement_flags
Fe1 Fe 0.0000 0.49070(7) 0.2500 0.02579(17) Uani 1 2 d S
Cl1 Cl 0.037869(17) 1.00461(9) 0.26174(5) 0.0400(2) Uani 1 1 d .
Cl2 Cl 0.028939(17) 0.22235(9) 0.00776(5) 0.0394(2) Uani 1 1 d .
Cl3 Cl -0.046351(17) 0.24565(10) -0.02626(5) 0.0426(2) Uani 1 1 d .
B1 B 0.07034(8) 0.4896(5) 0.2764(2) 0.0298(9) Uani 1 1 d .
O1 O 0.05739(4) 0.6633(2) 0.24835(12) 0.0329(5) Uani 1 1 d .
O2 O 0.05527(4) 0.3659(2) 0.19715(13) 0.0345(5) Uani 1 1 d .
O3 O -0.06162(4) 0.4405(2) 0.12924(12) 0.0365(5) Uani 1 1 d .
N1 N 0.02679(6) 0.6769(3) 0.24229(15) 0.0288(6) Uani 1 1 d .
N2 N 0.02420(5) 0.3713(3) 0.17461(15) 0.0286(6) Uani 1 1 d .
N3 N -0.03085(6) 0.4243(3) 0.13716(15) 0.0299(6) Uani 1 1 d .
C1 C 0.01586(6) 0.8273(4) 0.24945(19) 0.0279(8) Uani 1 1 d .
C2 C 0.01031(7) 0.3118(3) 0.08845(18) 0.0278(8) Uani 1 1 d .
C3 C -0.02204(7) 0.3334(3) 0.07008(18) 0.0274(8) Uani 1 1 d .
C4 C 0.10537(6) 0.4870(4) 0.28366(18) 0.0319(8) Uani 1 1 d .
H4A H 0.1152 0.5665 0.3360 0.038 Uiso 1 1 calc R
H4B H 0.1132 0.3723 0.3031 0.038 Uiso 1 1 calc R
C5 C 0.11438(6) 0.5356(4) 0.18709(18) 0.0344(8) Uani 1 1 d .
H5A H 0.1020 0.4677 0.1332 0.041 Uiso 1 1 calc R
H5B H 0.1091 0.6559 0.1730 0.041 Uiso 1 1 calc R
C6 C 0.14778(6) 0.5113(4) 0.18566(18) 0.0353(8) Uani 1 1 d .
H6A H 0.1539 0.3944 0.2065 0.042 Uiso 1 1 calc R
H6B H 0.1602 0.5895 0.2337 0.042 Uiso 1 1 calc R
C7 C 0.15453(6) 0.5428(4) 0.08477(19) 0.0386(8) Uani 1 1 d .
H7A H 0.1416 0.4664 0.0368 0.046 Uiso 1 1 calc R
H7B H 0.1486 0.6604 0.0648 0.046 Uiso 1 1 calc R
C8 C 0.18761(6) 0.5167(4) 0.07891(18) 0.0392(8) Uani 1 1 d .
H8A H 0.1939 0.4009 0.1017 0.047 Uiso 1 1 calc R
H8B H 0.2005 0.5971 0.1244 0.047 Uiso 1 1 calc R
C9 C 0.19368(7) 0.5407(4) -0.02348(18) 0.0413(9) Uani 1 1 d .
H9A H 0.1873 0.6563 -0.0464 0.050 Uiso 1 1 calc R
H9B H 0.1808 0.4599 -0.0688 0.050 Uiso 1 1 calc R
C10 C 0.22675(7) 0.5159(4) -0.02978(18) 0.0398(8) Uani 1 1 d .
H10A H 0.2332 0.4008 -0.0060 0.048 Uiso 1 1 calc R
H10B H 0.2395 0.5976 0.0151 0.048 Uiso 1 1 calc R
C11 C 0.23297(7) 0.5378(4) -0.13194(18) 0.0403(9) Uani 1 1 d .
H11A H 0.2205 0.4547 -0.1765 0.048 Uiso 1 1 calc R
H11B H 0.2261 0.6521 -0.1562 0.048 Uiso 1 1 calc R
C12 C 0.26611(7) 0.5164(4) -0.13842(19) 0.0394(8) Uani 1 1 d .
H12A H 0.2730 0.4021 -0.1142 0.047 Uiso 1 1 calc R
H12B H 0.2786 0.5994 -0.0938 0.047 Uiso 1 1 calc R
C13 C 0.27243(7) 0.5383(4) -0.24034(19) 0.0418(9) Uani 1 1 d .
H13A H 0.2652 0.6516 -0.2652 0.050 Uiso 1 1 calc R
H13B H 0.2603 0.4535 -0.2847 0.050 Uiso 1 1 calc R
C14 C 0.30566(6) 0.5202(4) -0.24573(19) 0.0396(8) Uani 1 1 d .
H14A H 0.3128 0.4066 -0.2211 0.047 Uiso 1 1 calc R
H14B H 0.3178 0.6046 -0.2012 0.047 Uiso 1 1 calc R
C15 C 0.31198(7) 0.5428(4) -0.34785(19) 0.0449(9) Uani 1 1 d .
H15A H 0.3044 0.6556 -0.3729 0.054 Uiso 1 1 calc R
H15B H 0.3001 0.4571 -0.3921 0.054 Uiso 1 1 calc R
C16 C 0.34531(7) 0.5276(4) -0.35352(19) 0.0446(9) Uani 1 1 d .
H16A H 0.3530 0.4156 -0.3277 0.053 Uiso 1 1 calc R
H16B H 0.3572 0.6147 -0.3104 0.053 Uiso 1 1 calc R
C17 C 0.35093(7) 0.5479(4) -0.4563(2) 0.0455(9) Uani 1 1 d .
H17A H 0.3391 0.4599 -0.4989 0.055 Uiso 1 1 calc R
H17B H 0.3428 0.6591 -0.4822 0.055 Uiso 1 1 calc R
C18 C 0.38397(7) 0.5362(4) -0.4649(2) 0.0508(9) Uani 1 1 d .
H18A H 0.3923 0.4255 -0.4387 0.061 Uiso 1 1 calc R
H18B H 0.3959 0.6255 -0.4236 0.061 Uiso 1 1 calc R
C19 C 0.38828(7) 0.5549(4) -0.5698(2) 0.0539(10) Uani 1 1 d .
H19A H 0.4102 0.5561 -0.5697 0.081 Uiso 1 1 calc R
H19B H 0.3789 0.6611 -0.5977 0.081 Uiso 1 1 calc R
H19C H 0.3785 0.4598 -0.6095 0.081 Uiso 1 1 calc R

loop_
_atom_site_aniso_label
_atom_site_aniso_U_11
_atom_site_aniso_U_22
_atom_site_aniso_U_33
_atom_site_aniso_U_23
_atom_site_aniso_U_13
_atom_site_aniso_U_12
Fe1 0.0277(4) 0.0315(4) 0.0189(3) 0.000 0.0067(3) 0.000
Cl1 0.0400(5) 0.0329(5) 0.0452(4) 0.0000(5) 0.0052(4) -0.0062(5)
Cl2 0.0434(5) 0.0512(6) 0.0261(4) -0.0060(4) 0.0127(3) 0.0086(5)
Cl3 0.0410(5) 0.0596(6) 0.0245(4) -0.0130(4) 0.0011(3) 0.0004(5)
B1 0.037(2) 0.034(2) 0.0177(16) 0.003(2) 0.0047(16) 0.001(2)
O1 0.0232(13) 0.0390(14) 0.0379(12) -0.0010(10) 0.0097(10) -0.0009(10)
O2 0.0248(13) 0.0462(14) 0.0333(11) -0.0095(11) 0.0081(10) -0.0008(11)
O3 0.0264(13) 0.0578(15) 0.0263(11) -0.0089(11) 0.0076(9) 0.0025(11)
N1 0.0285(17) 0.0306(17) 0.0283(14) 0.0028(13) 0.0081(12) 0.0015(13)
N2 0.0265(16) 0.0344(16) 0.0256(13) -0.0026(13) 0.0072(12) 0.0010(13)
N3 0.0291(17) 0.0381(17) 0.0236(13) -0.0018(13) 0.0082(12) 0.0021(13)
C1 0.0316(19) 0.0324(19) 0.0180(14) 0.0007(16) 0.0018(15) -0.0072(15)
C2 0.039(2) 0.030(2) 0.0178(15) -0.0005(15) 0.0121(14) 0.0042(16)
C3 0.038(2) 0.0270(19) 0.0167(14) -0.0028(14) 0.0041(14) -0.0015(16)
C4 0.0271(19) 0.040(2) 0.0288(15) 0.0034(16) 0.0075(13) 0.0035(16)
C5 0.028(2) 0.047(2) 0.0286(15) 0.0012(16) 0.0087(14) 0.0028(16)
C6 0.0266(19) 0.050(2) 0.0308(16) 0.0025(17) 0.0093(14) 0.0014(17)
C7 0.032(2) 0.055(2) 0.0309(16) -0.0010(17) 0.0127(15) -0.0011(17)
C8 0.034(2) 0.054(2) 0.0305(16) -0.0005(17) 0.0098(15) -0.0015(18)
C9 0.033(2) 0.060(2) 0.0329(17) -0.0008(17) 0.0112(15) 0.0024(17)
C10 0.035(2) 0.057(2) 0.0305(16) -0.0033(18) 0.0132(15) -0.0014(18)
C11 0.038(2) 0.056(2) 0.0295(16) 0.0010(17) 0.0118(15) 0.0008(17)
C12 0.034(2) 0.054(2) 0.0326(16) -0.0046(18) 0.0126(14) 0.0001(18)
C13 0.039(2) 0.056(2) 0.0321(17) 0.0003(17) 0.0117(15) 0.0032(18)
C14 0.034(2) 0.053(2) 0.0342(16) -0.0020(18) 0.0130(15) -0.0008(18)
C15 0.044(2) 0.060(2) 0.0335(17) -0.0006(18) 0.0152(16) 0.0035(18)
C16 0.038(2) 0.064(2) 0.0345(17) -0.0002(19) 0.0156(16) 0.0002(19)
C17 0.042(2) 0.058(2) 0.0404(18) -0.0005(18) 0.0168(16) 0.0003(18)
C18 0.039(2) 0.071(3) 0.0460(19) -0.003(2) 0.0165(17) -0.0014(19)
C19 0.041(2) 0.070(3) 0.056(2) 0.003(2) 0.0215(18) 0.0031(19)

loop_
_atom_type_symbol
_atom_type_description
_atom_type_scat_dispersion_real
_atom_type_scat_dispersion_imag
_atom_type_scat_source
C C 0.0033 0.0016 'International Tables Vol C Tables 4.2.6.8 and 6.1.1.4'
H H 0.0000 0.0000 'International Tables Vol C Tables 4.2.6.8 and 6.1.1.4'
B B 0.0013 0.0007 'International Tables Vol C Tables 4.2.6.8 and 6.1.1.4'
N N 0.0061 0.0033 'International Tables Vol C Tables 4.2.6.8 and 6.1.1.4'
O O 0.0106 0.0060 'International Tables Vol C Tables 4.2.6.8 and 6.1.1.4'
Cl Cl 0.1484 0.1585 'International Tables Vol C Tables 4.2.6.8 and 6.1.1.4'
Fe Fe 0.3463 0.8444 'International Tables Vol C Tables 4.2.6.8 and 6.1.1.4'

loop_
_geom_angle_atom_site_label_1
_geom_angle_atom_site_label_2
_geom_angle_atom_site_label_3
_geom_angle
_geom_angle_site_symmetry_1
_geom_angle_site_symmetry_3
N2 Fe1 N2 120.77(14) . 2
N2 Fe1 N1 85.05(10) . .
N2 Fe1 N1 147.74(9) 2 .
N2 Fe1 N1 147.74(9) . 2
N2 Fe1 N1 85.05(10) 2 2
N1 Fe1 N1 79.59(15) . 2
N2 Fe1 N3 79.04(10) . .
N2 Fe1 N3 85.45(9) 2 .
N1 Fe1 N3 120.74(9) . .
N1 Fe1 N3 84.70(10) 2 .
N2 Fe1 N3 85.45(9) . 2
N2 Fe1 N3 79.04(10) 2 2
N1 Fe1 N3 84.70(10) . 2
N1 Fe1 N3 120.74(9) 2 2
N3 Fe1 N3 148.36(14) . 2
O3 B1 O1 107.7(2) 2 .
O3 B1 O2 108.0(2) 2 .
O1 B1 O2 108.3(2) . .
O3 B1 C4 113.0(2) 2 .
O1 B1 C4 110.8(3) . .
O2 B1 C4 108.9(2) . .
N1 O1 B1 114.4(2) . .
N2 O2 B1 114.8(2) . .
N3 O3 B1 113.7(2) . 2
C1 N1 O1 117.3(2) . .
C1 N1 Fe1 116.7(2) . .
O1 N1 Fe1 124.79(17) . .
C2 N2 O2 117.3(2) . .
C2 N2 Fe1 117.71(19) . .
O2 N2 Fe1 124.17(16) . .
C3 N3 O3 116.7(2) . .
C3 N3 Fe1 117.3(2) . .
O3 N3 Fe1 125.06(16) . .
N1 C1 C1 113.21(16) . 2
N1 C1 Cl1 122.9(2) . .
C1 C1 Cl1 123.81(11) 2 .
N2 C2 C3 112.6(2) . .
N2 C2 Cl2 123.5(2) . .
C3 C2 Cl2 123.9(2) . .
N3 C3 C2 112.9(2) . .
N3 C3 Cl3 123.6(2) . .
C2 C3 Cl3 123.4(2) . .
C5 C4 B1 113.2(2) . .
C5 C4 H4A 108.9 . .
B1 C4 H4A 108.9 . .
C5 C4 H4B 108.9 . .
B1 C4 H4B 108.9 . .
H4A C4 H4B 107.8 . .
C6 C5 C4 115.3(2) . .
C6 C5 H5A 108.4 . .
C4 C5 H5A 108.4 . .
C6 C5 H5B 108.4 . .
C4 C5 H5B 108.4 . .
H5A C5 H5B 107.5 . .
C5 C6 C7 112.7(2) . .
C5 C6 H6A 109.1 . .
C7 C6 H6A 109.1 . .
C5 C6 H6B 109.1 . .
C7 C6 H6B 109.1 . .
H6A C6 H6B 107.8 . .
C8 C7 C6 114.8(2) . .
C8 C7 H7A 108.6 . .
C6 C7 H7A 108.6 . .
C8 C7 H7B 108.6 . .
C6 C7 H7B 108.6 . .
H7A C7 H7B 107.6 . .
C7 C8 C9 114.1(2) . .
C7 C8 H8A 108.7 . .
C9 C8 H8A 108.7 . .
C7 C8 H8B 108.7 . .
C9 C8 H8B 108.7 . .
H8A C8 H8B 107.6 . .
C8 C9 C10 114.4(2) . .
C8 C9 H9A 108.7 . .
C10 C9 H9A 108.7 . .
C8 C9 H9B 108.7 . .
C10 C9 H9B 108.7 . .
H9A C9 H9B 107.6 . .
C9 C10 C11 114.8(2) . .
C9 C10 H10A 108.6 . .
C11 C10 H10A 108.6 . .
C9 C10 H10B 108.6 . .
C11 C10 H10B 108.6 . .
H10A C10 H10B 107.6 . .
C12 C11 C10 115.0(2) . .
C12 C11 H11A 108.5 . .
C10 C11 H11A 108.5 . .
C12 C11 H11B 108.5 . .
C10 C11 H11B 108.5 . .
H11A C11 H11B 107.5 . .
C11 C12 C13 115.2(2) . .
C11 C12 H12A 108.5 . .
C13 C12 H12A 108.5 . .
C11 C12 H12B 108.5 . .
C13 C12 H12B 108.5 . .
H12A C12 H12B 107.5 . .
C12 C13 C14 114.8(2) . .
C12 C13 H13A 108.6 . .
C14 C13 H13A 108.6 . .
C12 C13 H13B 108.6 . .
C14 C13 H13B 108.6 . .
H13A C13 H13B 107.5 . .
C13 C14 C15 114.8(2) . .
C13 C14 H14A 108.6 . .
C15 C14 H14A 108.6 . .
C13 C14 H14B 108.6 . .
C15 C14 H14B 108.6 . .
H14A C14 H14B 107.6 . .
C14 C15 C16 115.1(2) . .
C14 C15 H15A 108.5 . .
C16 C15 H15A 108.5 . .
C14 C15 H15B 108.5 . .
C16 C15 H15B 108.5 . .
H15A C15 H15B 107.5 . .
C15 C16 C17 114.0(2) . .
C15 C16 H16A 108.8 . .
C17 C16 H16A 108.8 . .
C15 C16 H16B 108.8 . .
C17 C16 H16B 108.8 . .
H16A C16 H16B 107.6 . .
C18 C17 C16 115.6(2) . .
C18 C17 H17A 108.4 . .
C16 C17 H17A 108.4 . .
C18 C17 H17B 108.4 . .
C16 C17 H17B 108.4 . .
H17A C17 H17B 107.4 . .
C17 C18 C19 113.5(2) . .
C17 C18 H18A 108.9 . .
C19 C18 H18A 108.9 . .
C17 C18 H18B 108.9 . .
C19 C18 H18B 108.9 . .
H18A C18 H18B 107.7 . .
C18 C19 H19A 109.5 . .
C18 C19 H19B 109.5 . .
H19A C19 H19B 109.5 . .
C18 C19 H19C 109.5 . .
H19A C19 H19C 109.5 . .
H19B C19 H19C 109.5 . .

loop_
_geom_bond_atom_site_label_1
_geom_bond_atom_site_label_2
_geom_bond_distance
_geom_bond_site_symmetry_2
Fe1 N2 1.911(2) .
Fe1 N2 1.911(2) 2
Fe1 N1 1.916(2) .
Fe1 N1 1.916(2) 2
Fe1 N3 1.926(2) .
Fe1 N3 1.926(2) 2
Cl1 C1 1.701(3) .
Cl2 C2 1.690(3) .
Cl3 C3 1.683(3) .
B1 O3 1.499(3) 2
B1 O1 1.510(4) .
B1 O2 1.518(3) .
B1 C4 1.549(4) .
O1 N1 1.358(3) .
O2 N2 1.359(3) .
O3 N3 1.364(3) .
O3 B1 1.499(3) 2
N1 C1 1.299(3) .
N2 C2 1.312(3) .
N3 C3 1.304(3) .
C1 C1 1.423(5) 2
C2 C3 1.425(3) .
C4 C5 1.532(3) .
C4 H4A 0.9900 .
C4 H4B 0.9900 .
C5 C6 1.511(3) .
C5 H5A 0.9900 .
C5 H5B 0.9900 .
C6 C7 1.518(3) .
C6 H6A 0.9900 .
C6 H6B 0.9900 .
C7 C8 1.514(3) .
C7 H7A 0.9900 .
C7 H7B 0.9900 .
C8 C9 1.518(3) .
C8 H8A 0.9900 .
C8 H8B 0.9900 .
C9 C10 1.514(3) .
C9 H9A 0.9900 .
C9 H9B 0.9900 .
C10 C11 1.515(3) .
C10 H10A 0.9900 .
C10 H10B 0.9900 .
C11 C12 1.515(3) .
C11 H11A 0.9900 .
C11 H11B 0.9900 .
C12 C13 1.514(3) .
C12 H12A 0.9900 .
C12 H12B 0.9900 .
C13 C14 1.512(3) .
C13 H13A 0.9900 .
C13 H13B 0.9900 .
C14 C15 1.517(3) .
C14 H14A 0.9900 .
C14 H14B 0.9900 .
C15 C16 1.516(4) .
C15 H15A 0.9900 .
C15 H15B 0.9900 .
C16 C17 1.512(4) .
C16 H16A 0.9900 .
C16 H16B 0.9900 .
C17 C18 1.512(4) .
C17 H17A 0.9900 .
C17 H17B 0.9900 .
C18 C19 1.519(4) .
C18 H18A 0.9900 .
C18 H18B 0.9900 .
C19 H19A 0.9800 .
C19 H19B 0.9800 .
C19 H19C 0.9800 .

loop_
_geom_torsion_atom_site_label_1
_geom_torsion_atom_site_label_2
_geom_torsion_atom_site_label_3
_geom_torsion_atom_site_label_4
_geom_torsion
_geom_torsion_site_symmetry_1
_geom_torsion_site_symmetry_4
O3 B1 O1 N1 -54.8(3) 2 .
O2 B1 O1 N1 61.8(3) . .
C4 B1 O1 N1 -178.8(2) . .
O3 B1 O2 N2 64.9(3) 2 .
O1 B1 O2 N2 -51.5(3) . .
C4 B1 O2 N2 -172.1(2) . .
B1 O1 N1 C1 158.9(2) . .
B1 O1 N1 Fe1 -8.2(3) . .
N2 Fe1 N1 C1 154.1(2) . .
N2 Fe1 N1 C1 -60.3(3) 2 .
N1 Fe1 N1 C1 2.64(15) 2 .
N3 Fe1 N1 C1 80.0(2) . .
N3 Fe1 N1 C1 -120.0(2) 2 .
N2 Fe1 N1 O1 -38.69(19) . .
N2 Fe1 N1 O1 106.9(2) 2 .
N1 Fe1 N1 O1 169.8(2) 2 .
N3 Fe1 N1 O1 -112.81(19) . .
N3 Fe1 N1 O1 47.19(19) 2 .
B1 O2 N2 C2 158.4(2) . .
B1 O2 N2 Fe1 -11.3(3) . .
N2 Fe1 N2 C2 80.4(2) 2 .
N1 Fe1 N2 C2 -120.2(2) . .
N1 Fe1 N2 C2 -58.7(3) 2 .
N3 Fe1 N2 C2 2.5(2) . .
N3 Fe1 N2 C2 154.8(2) 2 .
N2 Fe1 N2 O2 -110.0(2) 2 .
N1 Fe1 N2 O2 49.43(19) . .
N1 Fe1 N2 O2 111.0(2) 2 .
N3 Fe1 N2 O2 172.1(2) . .
N3 Fe1 N2 O2 -35.63(19) 2 .
B1 O3 N3 C3 159.1(2) 2 .
B1 O3 N3 Fe1 -9.6(3) 2 .
N2 Fe1 N3 C3 2.0(2) . .
N2 Fe1 N3 C3 -120.6(2) 2 .
N1 Fe1 N3 C3 79.4(2) . .
N1 Fe1 N3 C3 154.0(2) 2 .
N3 Fe1 N3 C3 -60.08(19) 2 .
N2 Fe1 N3 O3 170.6(2) . .
N2 Fe1 N3 O3 48.1(2) 2 .
N1 Fe1 N3 O3 -111.9(2) . .
N1 Fe1 N3 O3 -37.38(19) 2 .
N3 Fe1 N3 O3 108.54(19) 2 .
O1 N1 C1 C1 -175.0(2) . 2
Fe1 N1 C1 C1 -6.9(4) . 2
O1 N1 C1 Cl1 2.2(3) . .
Fe1 N1 C1 Cl1 170.38(13) . .
O2 N2 C2 C3 -176.3(2) . .
Fe1 N2 C2 C3 -6.0(3) . .
O2 N2 C2 Cl2 2.8(3) . .
Fe1 N2 C2 Cl2 173.14(14) . .
O3 N3 C3 C2 -175.2(2) . .
Fe1 N3 C3 C2 -5.6(3) . .
O3 N3 C3 Cl3 3.1(3) . .
Fe1 N3 C3 Cl3 172.65(13) . .
N2 C2 C3 N3 7.4(3) . .
Cl2 C2 C3 N3 -171.8(2) . .
N2 C2 C3 Cl3 -170.91(19) . .
Cl2 C2 C3 Cl3 9.9(4) . .
O3 B1 C4 C5 179.5(2) 2 .
O1 B1 C4 C5 -59.5(3) . .
O2 B1 C4 C5 59.5(3) . .
B1 C4 C5 C6 -171.7(3) . .
C4 C5 C6 C7 173.5(2) . .
C5 C6 C7 C8 -178.9(3) . .
C6 C7 C8 C9 177.3(3) . .
C7 C8 C9 C10 179.6(3) . .
C8 C9 C10 C11 179.4(3) . .
C9 C10 C11 C12 178.9(3) . .
C10 C11 C12 C13 -180.0(3) . .
C11 C12 C13 C14 178.8(3) . .
C12 C13 C14 C15 -179.8(3) . .
C13 C14 C15 C16 179.1(3) . .
C14 C15 C16 C17 179.1(3) . .
C15 C16 C17 C18 179.1(3) . .
C16 C17 C18 C19 179.2(3) . .
